data_4308759
loop_
_publ_author_name
'Rosa Llusar'
'Sonia Triguero'
'Santiago Uriel'
'Cristian Vicent'
'Eugenio Coronado'
'Carlos J. Gomez-Garcia'

_publ_contact_author 'Llusar Rosa'
_publ_contact_author_address
;
Departament de Ci\`encies Experimentals
 Universitat Jaume I, Campus de Riu Sec, P. O. Box 224. Castell\'o, Spain
;
_publ_contact_author_email llusar@exp.uji.es
_publ_contact_author_phone '+34 964 728086'
_publ_section_title
;
Synthesis, Crystal Structure, and Properties of Multicomponent
Bis(ethylenedithio)tetrathiafulvalene Charge-Transfer Salts of the
[Mo3S7Br6]2- Cluster
;
_journal_name_full 'Inorganic Chemistry'
_journal_page_first 1563
_journal_page_last 1570
_journal_paper_doi 10.1021/ic0488379
_journal_volume 44
_journal_year 2005
_chemical_formula_sum 'C35 H29.5 Br6 Mo3 N0.5 P S15'
_chemical_formula_weight 1736.24
_chemical_name_systematic
; 
 ? 
;
_space_group_IT_number 2
_symmetry_cell_setting triclinic
_symmetry_space_group_name_Hall '-P 1'
_symmetry_space_group_name_H-M 'P -1'
_atom_sites_solution_hydrogens geom
_atom_sites_solution_primary direct
_atom_sites_solution_secondary difmap
_audit_creation_method SHELXL-97
_cell_angle_alpha 85.378(11)
_cell_angle_beta 78.576(11)
_cell_angle_gamma 65.858(9)
_cell_formula_units_Z 2
_cell_length_a 12.467(5)
_cell_length_b 13.553(6)
_cell_length_c 18.193(8)
_cell_measurement_temperature 293(2)
_cell_volume 2750(2)
_computing_cell_refinement 'Bruker SMART'
_computing_data_collection 'Bruker SMART'
_computing_data_reduction 'Bruker SHELXTL'
_computing_molecular_graphics 'Bruker SHELXTL'
_computing_publication_material 'Bruker SHELXTL'
_computing_structure_refinement 'SHELXL-97 (Sheldrick, 1997)'
_computing_structure_solution 'SHELXS-97 (Sheldrick, 1990)'
_diffrn_ambient_temperature 293(2)
_diffrn_measured_fraction_theta_full 0.991
_diffrn_measured_fraction_theta_max 0.991
_diffrn_measurement_device_type 'CCD area detector'
_diffrn_measurement_method 'phi and omega scans'
_diffrn_radiation_monochromator graphite
_diffrn_radiation_source 'fine-focus sealed tube'
_diffrn_radiation_type MoK\a
_diffrn_radiation_wavelength 0.71073
_diffrn_reflns_av_R_equivalents 0.1135
_diffrn_reflns_av_sigmaI/netI 0.2392
_diffrn_reflns_limit_h_max 14
_diffrn_reflns_limit_h_min -7
_diffrn_reflns_limit_k_max 16
_diffrn_reflns_limit_k_min -16
_diffrn_reflns_limit_l_max 21
_diffrn_reflns_limit_l_min -21
_diffrn_reflns_number 15352
_diffrn_reflns_theta_full 25.00
_diffrn_reflns_theta_max 25.00
_diffrn_reflns_theta_min 1.14
_exptl_absorpt_coefficient_mu 5.660
_exptl_absorpt_correction_type 'Bruker SADABS'
_exptl_crystal_colour brown
_exptl_crystal_density_diffrn 2.097
_exptl_crystal_density_method 'not measured'
_exptl_crystal_description needle
_exptl_crystal_F_000 1668
_exptl_crystal_size_max 0.2
_exptl_crystal_size_mid 0.15
_exptl_crystal_size_min 0.15
_refine_diff_density_max 1.819
_refine_diff_density_min -2.520
_refine_diff_density_rms 0.348
_refine_ls_extinction_method none
_refine_ls_goodness_of_fit_ref 1.124
_refine_ls_hydrogen_treatment mixed
_refine_ls_matrix_type full
_refine_ls_number_parameters 374
_refine_ls_number_reflns 9586
_refine_ls_number_restraints 0
_refine_ls_restrained_S_all 1.124
_refine_ls_R_factor_all 0.1912
_refine_ls_R_factor_gt 0.0996
_refine_ls_shift/su_max 0.001
_refine_ls_shift/su_mean 0.000
_refine_ls_structure_factor_coef Fsqd
_refine_ls_weighting_details 'calc w=1/[\s^2^(Fo^2^)+(0.0802P)^2^+0.0000P] where P=(Fo^2^+2Fc^2^)/3'
_refine_ls_weighting_scheme calc
_refine_ls_wR_factor_gt 0.2238
_refine_ls_wR_factor_ref 0.2805
_reflns_number_gt 4751
_reflns_number_total 9586
_reflns_threshold_expression >2sigma(I)
_cod_data_source_file ic0488379si20041210_104253_5.cif
_cod_data_source_block (ET)(PPh4)[Mo3S7Br6]0.5CH3CN
_cod_depositor_comments
;
The following automatic conversions were performed:
'_symmetry_cell_setting' value 'Triclinic' changed to 'triclinic'
according to '/home/saulius/struct/CIF-dictionaries/cif_core.dic'
dictionary named 'cif_core.dic' version 2.4.1 from 2010-06-29.

Automatic conversion script
Id: cif_fix_enum 1527 2010-12-29 10:47:43Z saulius 
;
_cod_original_formula_sum 'C35 H29.50 Br6 Mo3 N0.50 P S15'
_cod_database_code 4308759
_ratio_of_minimum_to_maximum_apparent_transmission 0.068698

loop_
_symmetry_equiv_pos_as_xyz
'x, y, z'
'-x, -y, -z'

loop_
_atom_site_label
_atom_site_type_symbol
_atom_site_fract_x
_atom_site_fract_y
_atom_site_fract_z
_atom_site_U_iso_or_equiv
_atom_site_adp_type
_atom_site_occupancy
_atom_site_symmetry_multiplicity
_atom_site_calc_flag
_atom_site_refinement_flags
_atom_site_disorder_assembly
_atom_site_disorder_group
Mo1 Mo 0.05232(14) 0.36246(12) 0.36889(9) 0.0209(4) Uani 1 1 d . . .
Mo2 Mo 0.12887(16) 0.48832(13) 0.26124(10) 0.0262(4) Uani 1 1 d . . .
Mo3 Mo -0.10585(16) 0.50826(13) 0.28648(10) 0.0267(4) Uani 1 1 d . . .
S1 S 0.0631(5) 0.3548(4) 0.2384(3) 0.0303(12) Uani 1 1 d . . .
S2 S 0.1454(5) 0.4794(4) 0.3908(3) 0.0264(12) Uani 1 1 d . . .
S3 S 0.2640(4) 0.3422(4) 0.3325(3) 0.0296(12) Uani 1 1 d . . .
S4 S -0.1335(4) 0.5054(4) 0.4208(3) 0.0271(12) Uani 1 1 d . . .
S5 S -0.1578(4) 0.3814(4) 0.3805(3) 0.0289(12) Uani 1 1 d . . .
S6 S -0.0456(5) 0.6531(4) 0.2981(3) 0.0353(13) Uani 1 1 d . . .
S7 S -0.0242(6) 0.6141(5) 0.1891(3) 0.0439(15) Uani 1 1 d . . .
Br1 Br 0.06115(18) 0.31467(14) 0.51625(11) 0.0273(5) Uani 1 1 d . . .
Br2 Br 0.12348(19) 0.15307(15) 0.35960(12) 0.0336(5) Uani 1 1 d . . .
Br3 Br 0.2457(2) 0.61705(19) 0.25305(13) 0.0479(7) Uani 1 1 d . . .
Br4 Br 0.2792(2) 0.4122(2) 0.13683(13) 0.0532(7) Uani 1 1 d . . .
Br5 Br -0.3235(2) 0.66513(19) 0.31137(15) 0.0520(7) Uani 1 1 d . . .
Br6 Br -0.1933(2) 0.4482(2) 0.18795(14) 0.0537(7) Uani 1 1 d . . .
S10 S 0.2742(5) 0.0463(4) 0.5232(3) 0.0313(13) Uani 1 1 d . . .
S11 S 0.4433(5) -0.0680(4) 0.3910(3) 0.0334(13) Uani 1 1 d . . .
S12 S 0.3866(5) 0.2343(4) 0.4913(3) 0.0311(12) Uani 1 1 d . . .
S13 S 0.5477(5) 0.1099(4) 0.3590(3) 0.0323(13) Uani 1 1 d . . .
S14 S 0.1463(5) -0.1001(4) 0.5492(3) 0.0408(15) Uani 1 1 d . . .
S15 S 0.3435(6) -0.2276(4) 0.3844(4) 0.0486(17) Uani 1 1 d . . .
S16 S 0.4683(7) 0.4154(4) 0.4621(4) 0.0550(18) Uani 1 1 d . . .
S17 S 0.6549(6) 0.2719(5) 0.3100(3) 0.0461(16) Uani 1 1 d . . .
C1 C 0.4428(18) 0.1162(15) 0.4362(11) 0.029(5) Uiso 1 1 d . . .
C2 C 0.3936(18) 0.0368(14) 0.4509(10) 0.027(5) Uiso 1 1 d . . .
C3 C 0.2637(18) -0.0677(14) 0.4950(10) 0.026(5) Uiso 1 1 d . . .
C4 C 0.339(2) -0.1194(16) 0.4320(12) 0.038(5) Uiso 1 1 d . . .
C5 C 0.4815(19) 0.2876(15) 0.4371(11) 0.032(5) Uiso 1 1 d . . .
C6 C 0.5621(19) 0.2255(15) 0.3792(11) 0.033(5) Uiso 1 1 d . . .
C7 C 0.109(2) -0.1547(17) 0.4747(12) 0.044(6) Uiso 1 1 d . . .
H7A H 0.0430 -0.1749 0.4944 0.053 Uiso 1 1 calc R . .
H7B H 0.0861 -0.1006 0.4360 0.053 Uiso 1 1 calc R . .
C8 C 0.223(3) -0.257(2) 0.4406(15) 0.066(8) Uiso 1 1 d . . .
H8A H 0.1978 -0.2963 0.4097 0.079 Uiso 1 1 calc R . .
H8B H 0.2528 -0.3047 0.4814 0.079 Uiso 1 1 calc R . .
C9 C 0.508(2) 0.4750(17) 0.3749(11) 0.044(6) Uiso 1 1 d . . .
H9A H 0.4416 0.5436 0.3704 0.052 Uiso 1 1 calc R . .
H9B H 0.5754 0.4912 0.3790 0.052 Uiso 1 1 calc R . .
C10 C 0.539(2) 0.4153(16) 0.3026(12) 0.044(6) Uiso 1 1 d . . .
H10A H 0.5709 0.4531 0.2626 0.052 Uiso 1 1 calc R . .
H10B H 0.4680 0.4132 0.2906 0.052 Uiso 1 1 calc R . .
P1 P 0.7499(6) 0.0271(5) 0.1034(4) 0.0481(17) Uani 1 1 d . . .
C100 C 0.729(2) 0.1465(19) 0.0508(14) 0.055(7) Uiso 1 1 d . . .
C101 C 0.678(3) 0.242(3) 0.089(2) 0.096(11) Uiso 1 1 d . . .
H101 H 0.6621 0.2428 0.1409 0.115 Uiso 1 1 calc R . .
C102 C 0.646(4) 0.351(3) 0.044(2) 0.118(13) Uiso 1 1 d . . .
H102 H 0.6072 0.4180 0.0674 0.142 Uiso 1 1 calc R . .
C103 C 0.679(3) 0.340(3) -0.033(2) 0.103(12) Uiso 1 1 d . . .
H103 H 0.6604 0.4010 -0.0630 0.124 Uiso 1 1 calc R . .
C104 C 0.743(4) 0.234(3) -0.066(2) 0.112(13) Uiso 1 1 d . . .
H104 H 0.7715 0.2289 -0.1176 0.135 Uiso 1 1 calc R . .
C105 C 0.762(3) 0.145(2) -0.0268(16) 0.076(9) Uiso 1 1 d . . .
H105 H 0.7992 0.0792 -0.0516 0.091 Uiso 1 1 calc R . .
C106 C 0.830(2) 0.0260(17) 0.1697(12) 0.040(5) Uiso 1 1 d . . .
C107 C 0.849(2) -0.0498(19) 0.2311(13) 0.056(7) Uiso 1 1 d . . .
H107 H 0.8041 -0.0914 0.2397 0.067 Uiso 1 1 calc R . .
C108 C 0.928(2) -0.064(2) 0.2777(14) 0.057(7) Uiso 1 1 d . . .
H108 H 0.9340 -0.1124 0.3177 0.069 Uiso 1 1 calc R . .
C109 C 0.999(3) -0.007(2) 0.2639(16) 0.069(8) Uiso 1 1 d . . .
H109 H 1.0508 -0.0150 0.2963 0.083 Uiso 1 1 calc R . .
C110 C 0.995(3) 0.061(2) 0.2058(16) 0.079(9) Uiso 1 1 d . . .
H110 H 1.0495 0.0931 0.1955 0.094 Uiso 1 1 calc R . .
C111 C 0.906(3) 0.083(2) 0.1582(15) 0.064(8) Uiso 1 1 d . . .
H111 H 0.8986 0.1346 0.1204 0.077 Uiso 1 1 calc R . .
C112 C 0.613(2) 0.0192(18) 0.1512(13) 0.047(6) Uiso 1 1 d . . .
C113 C 0.509(3) 0.111(2) 0.1604(15) 0.072(8) Uiso 1 1 d . . .
H113 H 0.5098 0.1785 0.1469 0.087 Uiso 1 1 calc R . .
C114 C 0.401(3) 0.099(3) 0.1913(17) 0.091(10) Uiso 1 1 d . . .
H114 H 0.3315 0.1617 0.1993 0.109 Uiso 1 1 calc R . .
C115 C 0.393(2) 0.0029(18) 0.2102(13) 0.053(7) Uiso 1 1 d . . .
H115 H 0.3198 -0.0019 0.2269 0.064 Uiso 1 1 calc R . .
C116 C 0.504(3) -0.090(2) 0.2027(15) 0.067(8) Uiso 1 1 d . . .
H116 H 0.5050 -0.1575 0.2191 0.081 Uiso 1 1 calc R . .
C117 C 0.610(2) -0.080(2) 0.1707(13) 0.056(7) Uiso 1 1 d . . .
H117 H 0.6806 -0.1418 0.1622 0.067 Uiso 1 1 calc R . .
C118 C 0.821(2) -0.0864(17) 0.0428(12) 0.043(6) Uiso 1 1 d . . .
C119 C 0.760(3) -0.107(2) -0.0061(14) 0.059(7) Uiso 1 1 d . . .
H119 H 0.6838 -0.0582 -0.0108 0.071 Uiso 1 1 calc R . .
C120 C 0.814(3) -0.201(2) -0.0477(18) 0.092(10) Uiso 1 1 d . . .
H120 H 0.7725 -0.2156 -0.0796 0.111 Uiso 1 1 calc R . .
C121 C 0.946(3) -0.284(2) -0.0415(17) 0.082(9) Uiso 1 1 d . . .
H121 H 0.9838 -0.3485 -0.0684 0.099 Uiso 1 1 calc R . .
C122 C 0.998(3) -0.258(2) 0.0021(14) 0.062(7) Uiso 1 1 d . . .
H122 H 1.0768 -0.3035 0.0043 0.074 Uiso 1 1 calc R . .
C123 C 0.946(2) -0.1646(17) 0.0475(12) 0.045(6) Uiso 1 1 d . . .
H123 H 0.9878 -0.1518 0.0798 0.054 Uiso 1 1 calc R . .
C201 C 0.551(4) 0.768(4) 0.048(2) 0.039(11) Uiso 0.50 1 d P . .
N1 N 0.512(4) 0.834(3) 0.025(2) 0.044(10) Uiso 0.50 1 d P . .
C200 C 0.589(5) 0.675(4) 0.076(3) 0.068(16) Uiso 0.50 1 d P . .

loop_
_atom_site_aniso_label
_atom_site_aniso_U_11
_atom_site_aniso_U_22
_atom_site_aniso_U_33
_atom_site_aniso_U_23
_atom_site_aniso_U_13
_atom_site_aniso_U_12
Mo1 0.0137(9) 0.0211(8) 0.0303(10) -0.0031(7) -0.0010(8) -0.0102(7)
Mo2 0.0237(10) 0.0286(9) 0.0303(10) 0.0026(8) -0.0028(8) -0.0160(8)
Mo3 0.0195(10) 0.0287(9) 0.0327(10) -0.0009(8) -0.0058(8) -0.0098(8)
S1 0.026(3) 0.031(3) 0.036(3) -0.004(2) -0.002(2) -0.015(2)
S2 0.026(3) 0.026(2) 0.033(3) -0.001(2) -0.002(2) -0.017(2)
S3 0.015(3) 0.032(3) 0.044(3) 0.000(2) -0.004(2) -0.011(2)
S4 0.015(3) 0.025(2) 0.038(3) -0.005(2) 0.000(2) -0.006(2)
S5 0.017(3) 0.041(3) 0.037(3) -0.002(2) -0.004(2) -0.020(2)
S6 0.038(3) 0.029(3) 0.043(3) 0.002(2) -0.007(3) -0.018(3)
S7 0.049(4) 0.048(3) 0.038(3) 0.013(3) -0.012(3) -0.024(3)
Br1 0.0255(11) 0.0256(10) 0.0346(12) 0.0019(9) -0.0057(9) -0.0143(9)
Br2 0.0325(13) 0.0232(10) 0.0458(13) -0.0054(9) -0.0024(11) -0.0131(10)
Br3 0.0568(17) 0.0563(14) 0.0518(15) 0.0099(12) -0.0084(13) -0.0464(14)
Br4 0.0548(17) 0.0593(15) 0.0472(15) -0.0088(12) 0.0174(13) -0.0351(14)
Br5 0.0250(13) 0.0510(14) 0.0648(17) -0.0022(12) -0.0108(13) 0.0014(11)
Br6 0.0363(15) 0.0831(18) 0.0483(15) -0.0149(13) -0.0098(12) -0.0270(14)
S10 0.027(3) 0.030(3) 0.038(3) -0.006(2) 0.002(3) -0.016(2)
S11 0.033(3) 0.030(3) 0.041(3) -0.004(2) 0.003(3) -0.021(3)
S12 0.026(3) 0.028(3) 0.042(3) -0.007(2) 0.002(3) -0.017(2)
S13 0.031(3) 0.026(3) 0.040(3) -0.005(2) 0.003(3) -0.016(2)
S14 0.036(4) 0.041(3) 0.047(4) -0.006(3) 0.009(3) -0.024(3)
S15 0.045(4) 0.039(3) 0.065(4) -0.020(3) 0.016(3) -0.029(3)
S16 0.069(5) 0.033(3) 0.073(5) -0.013(3) -0.013(4) -0.029(3)
S17 0.042(4) 0.045(3) 0.060(4) 0.004(3) 0.005(3) -0.032(3)
P1 0.052(4) 0.051(4) 0.041(4) 0.001(3) -0.007(3) -0.020(3)

loop_
_atom_type_symbol
_atom_type_description
_atom_type_scat_dispersion_real
_atom_type_scat_dispersion_imag
_atom_type_scat_source
S S 0.1246 0.1234 'International Tables Vol C Tables 4.2.6.8 and 6.1.1.4'
Br Br -0.2901 2.4595 'International Tables Vol C Tables 4.2.6.8 and 6.1.1.4'
Mo Mo -1.6832 0.6857 'International Tables Vol C Tables 4.2.6.8 and 6.1.1.4'
C C 0.0033 0.0016 'International Tables Vol C Tables 4.2.6.8 and 6.1.1.4'
P P 0.1023 0.0942 'International Tables Vol C Tables 4.2.6.8 and 6.1.1.4'
H H 0.0000 0.0000 'International Tables Vol C Tables 4.2.6.8 and 6.1.1.4'
N N 0.0061 0.0033 'International Tables Vol C Tables 4.2.6.8 and 6.1.1.4'

loop_
_geom_angle_atom_site_label_1
_geom_angle_atom_site_label_2
_geom_angle_atom_site_label_3
_geom_angle
_geom_angle_site_symmetry_1
_geom_angle_site_symmetry_3
_geom_angle_publ_flag
S1 Mo1 S4 108.65(19) . . ?
S1 Mo1 S2 108.03(18) . . ?
S4 Mo1 S2 86.11(17) . . ?
S1 Mo1 S5 85.79(18) . . ?
S4 Mo1 S5 49.16(17) . . ?
S2 Mo1 S5 134.99(18) . . ?
S1 Mo1 S3 83.89(18) . . ?
S4 Mo1 S3 135.14(17) . . ?
S2 Mo1 S3 49.47(16) . . ?
S5 Mo1 S3 169.68(19) . . ?
S1 Mo1 Br2 83.06(14) . . ?
S4 Mo1 Br2 133.48(14) . . ?
S2 Mo1 Br2 134.19(15) . . ?
S5 Mo1 Br2 88.97(13) . . ?
S3 Mo1 Br2 89.83(13) . . ?
S1 Mo1 Br1 165.10(14) . . ?
S4 Mo1 Br1 82.25(14) . . ?
S2 Mo1 Br1 82.27(13) . . ?
S5 Mo1 Br1 94.44(14) . . ?
S3 Mo1 Br1 95.54(14) . . ?
Br2 Mo1 Br1 82.05(8) . . ?
S1 Mo1 Mo3 54.08(14) . . ?
S4 Mo1 Mo3 55.02(14) . . ?
S2 Mo1 Mo3 96.27(14) . . ?
S5 Mo1 Mo3 56.99(13) . . ?
S3 Mo1 Mo3 115.93(14) . . ?
Br2 Mo1 Mo3 123.67(9) . . ?
Br1 Mo1 Mo3 137.17(8) . . ?
S1 Mo1 Mo2 54.09(13) . . ?
S4 Mo1 Mo2 96.15(14) . . ?
S2 Mo1 Mo2 54.47(13) . . ?
S5 Mo1 Mo2 117.15(14) . . ?
S3 Mo1 Mo2 55.89(13) . . ?
Br2 Mo1 Mo2 124.44(9) . . ?
Br1 Mo1 Mo2 136.65(8) . . ?
Mo3 Mo1 Mo2 60.26(7) . . ?
S1 Mo2 S2 108.32(18) . . ?
S1 Mo2 S6 108.11(19) . . ?
S2 Mo2 S6 84.16(19) . . ?
S1 Mo2 S3 84.05(18) . . ?
S2 Mo2 S3 49.75(17) . . ?
S6 Mo2 S3 133.34(19) . . ?
S1 Mo2 S7 86.4(2) . . ?
S2 Mo2 S7 132.8(2) . . ?
S6 Mo2 S7 48.78(19) . . ?
S3 Mo2 S7 170.26(19) . . ?
S1 Mo2 Br4 82.47(14) . . ?
S2 Mo2 Br4 134.65(16) . . ?
S6 Mo2 Br4 135.54(16) . . ?
S3 Mo2 Br4 89.85(15) . . ?
S7 Mo2 Br4 90.76(16) . . ?
S1 Mo2 Br3 164.43(15) . . ?
S2 Mo2 Br3 82.66(13) . . ?
S6 Mo2 Br3 83.50(15) . . ?
S3 Mo2 Br3 95.55(14) . . ?
S7 Mo2 Br3 94.16(16) . . ?
Br4 Mo2 Br3 81.96(9) . . ?
S1 Mo2 Mo3 53.66(13) . . ?
S2 Mo2 Mo3 95.92(14) . . ?
S6 Mo2 Mo3 54.75(14) . . ?
S3 Mo2 Mo3 115.44(13) . . ?
S7 Mo2 Mo3 56.60(15) . . ?
Br4 Mo2 Mo3 123.23(10) . . ?
Br3 Mo2 Mo3 138.01(9) . . ?
S1 Mo2 Mo1 53.93(13) . . ?
S2 Mo2 Mo1 54.93(12) . . ?
S6 Mo2 Mo1 94.13(14) . . ?
S3 Mo2 Mo1 56.30(12) . . ?
S7 Mo2 Mo1 115.93(16) . . ?
Br4 Mo2 Mo1 124.09(9) . . ?
Br3 Mo2 Mo1 137.46(9) . . ?
Mo3 Mo2 Mo1 59.35(6) . . ?
S1 Mo3 S4 109.20(18) . . ?
S1 Mo3 S6 109.10(19) . . ?
S4 Mo3 S6 83.76(18) . . ?
S1 Mo3 S5 85.67(18) . . ?
S4 Mo3 S5 48.99(16) . . ?
S6 Mo3 S5 132.43(19) . . ?
S1 Mo3 S7 86.5(2) . . ?
S4 Mo3 S7 132.32(19) . . ?
S6 Mo3 S7 48.76(19) . . ?
S5 Mo3 S7 171.8(2) . . ?
S1 Mo3 Br6 80.69(15) . . ?
S4 Mo3 Br6 134.70(15) . . ?
S6 Mo3 Br6 136.20(16) . . ?
S5 Mo3 Br6 89.85(14) . . ?
S7 Mo3 Br6 91.30(17) . . ?
S1 Mo3 Br5 163.20(16) . . ?
S4 Mo3 Br5 82.99(14) . . ?
S6 Mo3 Br5 83.11(16) . . ?
S5 Mo3 Br5 94.52(14) . . ?
S7 Mo3 Br5 93.69(17) . . ?
Br6 Mo3 Br5 82.51(10) . . ?
S1 Mo3 Mo1 54.51(14) . . ?
S4 Mo3 Mo1 55.15(12) . . ?
S6 Mo3 Mo1 95.15(15) . . ?
S5 Mo3 Mo1 56.38(13) . . ?
S7 Mo3 Mo1 116.57(17) . . ?
Br6 Mo3 Mo1 122.44(10) . . ?
Br5 Mo3 Mo1 137.92(10) . . ?
S1 Mo3 Mo2 54.25(13) . . ?
S4 Mo3 Mo2 96.34(14) . . ?
S6 Mo3 Mo2 55.16(14) . . ?
S5 Mo3 Mo2 116.69(14) . . ?
S7 Mo3 Mo2 56.19(16) . . ?
Br6 Mo3 Mo2 122.38(9) . . ?
Br5 Mo3 Mo2 137.90(9) . . ?
Mo1 Mo3 Mo2 60.39(6) . . ?
Mo3 S1 Mo1 71.42(15) . . ?
Mo3 S1 Mo2 72.10(15) . . ?
Mo1 S1 Mo2 71.99(15) . . ?
S3 S2 Mo2 67.3(2) . . ?
S3 S2 Mo1 67.43(19) . . ?
Mo2 S2 Mo1 70.60(14) . . ?
S2 S3 Mo2 62.9(2) . . ?
S2 S3 Mo1 63.10(19) . . ?
Mo2 S3 Mo1 67.82(14) . . ?
S5 S4 Mo3 68.4(2) . . ?
S5 S4 Mo1 67.7(2) . . ?
Mo3 S4 Mo1 69.83(14) . . ?
S4 S5 Mo1 63.11(19) . . ?
S4 S5 Mo3 62.7(2) . . ?
Mo1 S5 Mo3 66.63(13) . . ?
S7 S6 Mo3 68.3(2) . . ?
S7 S6 Mo2 67.6(2) . . ?
Mo3 S6 Mo2 70.10(15) . . ?
S6 S7 Mo2 63.6(2) . . ?
S6 S7 Mo3 63.0(2) . . ?
Mo2 S7 Mo3 67.21(15) . . ?
C3 S10 C2 93.8(9) . . ?
C2 S11 C4 95.9(10) . . ?
C5 S12 C1 93.9(9) . . ?
C1 S13 C6 95.5(9) . . ?
C3 S14 C7 98.6(10) . . ?
C4 S15 C8 102.7(11) . . ?
C5 S16 C9 104.6(10) . . ?
C6 S17 C10 96.7(10) . . ?
C2 C1 S13 121.8(14) . . ?
C2 C1 S12 121.8(15) . . ?
S13 C1 S12 116.0(11) . . ?
C1 C2 S11 119.1(15) . . ?
C1 C2 S10 124.1(14) . . ?
S11 C2 S10 116.5(11) . . ?
C4 C3 S10 117.9(15) . . ?
C4 C3 S14 126.4(15) . . ?
S10 C3 S14 115.5(10) . . ?
C3 C4 S11 115.7(16) . . ?
C3 C4 S15 129.6(17) . . ?
S11 C4 S15 114.7(12) . . ?
C6 C5 S12 116.9(15) . . ?
C6 C5 S16 125.3(16) . . ?
S12 C5 S16 117.8(11) . . ?
C5 C6 S13 117.0(16) . . ?
C5 C6 S17 123.8(15) . . ?
S13 C6 S17 117.3(11) . . ?
C8 C7 S14 108.8(17) . . ?
C7 C8 S15 114.7(17) . . ?
C10 C9 S16 120.4(16) . . ?
C9 C10 S17 110.7(16) . . ?
C106 P1 C100 106.8(12) . . ?
C106 P1 C118 113.7(11) . . ?
C100 P1 C118 109.6(11) . . ?
C106 P1 C112 107.9(11) . . ?
C100 P1 C112 113.7(12) . . ?
C118 P1 C112 105.3(11) . . ?
C101 C100 C105 120(3) . . ?
C101 C100 P1 118(2) . . ?
C105 C100 P1 122(2) . . ?
C100 C101 C102 120(3) . . ?
C103 C102 C101 115(3) . . ?
C102 C103 C104 120(4) . . ?
C105 C104 C103 122(4) . . ?
C104 C105 C100 122(3) . . ?
C111 C106 C107 114(2) . . ?
C111 C106 P1 121.0(18) . . ?
C107 C106 P1 123.1(18) . . ?
C108 C107 C106 124(2) . . ?
C107 C108 C109 119(3) . . ?
C110 C109 C108 123(3) . . ?
C109 C110 C111 120(3) . . ?
C106 C111 C110 120(2) . . ?
C113 C112 C117 120(3) . . ?
C113 C112 P1 119.5(19) . . ?
C117 C112 P1 119.8(19) . . ?
C112 C113 C114 117(3) . . ?
C115 C114 C113 125(3) . . ?
C114 C115 C116 116(3) . . ?
C117 C116 C115 120(2) . . ?
C112 C117 C116 122(3) . . ?
C119 C118 C123 119(2) . . ?
C119 C118 P1 121.1(19) . . ?
C123 C118 P1 119.5(17) . . ?
C120 C119 C118 120(3) . . ?
C119 C120 C121 120(3) . . ?
C122 C121 C120 116(3) . . ?
C121 C122 C123 125(3) . . ?
C122 C123 C118 119(2) . . ?
N1 C201 C200 170(6) . . ?

loop_
_geom_bond_atom_site_label_1
_geom_bond_atom_site_label_2
_geom_bond_distance
_geom_bond_site_symmetry_2
_geom_bond_publ_flag
Mo1 S1 2.360(5) . ?
Mo1 S4 2.402(5) . ?
Mo1 S2 2.409(5) . ?
Mo1 S5 2.492(5) . ?
Mo1 S3 2.495(5) . ?
Mo1 Br2 2.613(3) . ?
Mo1 Br1 2.720(3) . ?
Mo1 Mo3 2.747(3) . ?
Mo1 Mo2 2.777(2) . ?
Mo2 S1 2.365(5) . ?
Mo2 S2 2.396(5) . ?
Mo2 S6 2.420(6) . ?
Mo2 S3 2.483(5) . ?
Mo2 S7 2.499(6) . ?
Mo2 Br4 2.611(3) . ?
Mo2 Br3 2.672(3) . ?
Mo2 Mo3 2.773(3) . ?
Mo3 S1 2.347(5) . ?
Mo3 S4 2.398(6) . ?
Mo3 S6 2.408(5) . ?
Mo3 S5 2.510(5) . ?
Mo3 S7 2.511(6) . ?
Mo3 Br6 2.608(3) . ?
Mo3 Br5 2.653(3) . ?
S2 S3 2.053(7) . ?
S4 S5 2.037(7) . ?
S6 S7 2.033(8) . ?
S10 C3 1.728(19) . ?
S10 C2 1.75(2) . ?
S11 C2 1.688(18) . ?
S11 C4 1.73(2) . ?
S12 C5 1.74(2) . ?
S12 C1 1.766(18) . ?
S13 C1 1.70(2) . ?
S13 C6 1.72(2) . ?
S14 C3 1.79(2) . ?
S14 C7 1.81(2) . ?
S15 C4 1.74(2) . ?
S15 C8 1.82(3) . ?
S16 C5 1.76(2) . ?
S16 C9 1.79(2) . ?
S17 C6 1.79(2) . ?
S17 C10 1.90(2) . ?
C1 C2 1.43(3) . ?
C3 C4 1.36(3) . ?
C5 C6 1.36(3) . ?
C7 C8 1.58(3) . ?
C9 C10 1.50(3) . ?
P1 C106 1.71(2) . ?
P1 C100 1.76(2) . ?
P1 C118 1.77(2) . ?
P1 C112 1.80(3) . ?
C100 C101 1.36(4) . ?
C100 C105 1.39(3) . ?
C101 C102 1.57(4) . ?
C102 C103 1.37(4) . ?
C103 C104 1.44(4) . ?
C104 C105 1.31(4) . ?
C106 C111 1.42(3) . ?
C106 C107 1.44(3) . ?
C107 C108 1.37(3) . ?
C108 C109 1.38(4) . ?
C109 C110 1.34(4) . ?
C110 C111 1.47(4) . ?
C112 C113 1.37(3) . ?
C112 C117 1.38(3) . ?
C113 C114 1.42(4) . ?
C114 C115 1.36(4) . ?
C115 C116 1.43(4) . ?
C116 C117 1.39(4) . ?
C118 C119 1.39(3) . ?
C118 C123 1.50(3) . ?
C119 C120 1.37(4) . ?
C120 C121 1.60(4) . ?
C121 C122 1.27(4) . ?
C122 C123 1.41(3) . ?
C201 N1 0.93(5) . ?
C201 C200 1.26(6) . ?
